data_7709875
loop_
_publ_author_name
'Esarte Palomero, Orhi'
'Jones, Richard A.'

_publ_section_title
;
 Ferrocene Tethered Boramidinate Frustrated Lewis Pairs: Stepwise Capture
 of CO2 and CO
;
_journal_name_full 'Dalton Transactions'
_journal_paper_doi 10.1039/D2DT00691J
_journal_year 2022
_chemical_formula_moiety 'C68 H30 B4 F40 Fe N4'
_chemical_formula_sum 'C68 H30 B4 F40 Fe N4'
_chemical_formula_weight 1762.05
_space_group_crystal_system monoclinic
_space_group_IT_number 14
_space_group_name_Hall '-P 2ybc'
_space_group_name_H-M_alt 'P 1 21/c 1'
_atom_sites_solution_hydrogens mixed
_atom_sites_solution_primary dual
_audit_creation_date 2019-04-23
_audit_creation_method
;
Olex2 1.2
(compiled 2018.05.29 svn.r3508 for OlexSys, GUI svn.r5506)
;
_audit_update_record
;
2019-11-30 deposited with the CCDC.	2022-03-18 downloaded from the CCDC.
;
_cell_angle_alpha 90
_cell_angle_beta 98.190(2)
_cell_angle_gamma 90
_cell_formula_units_Z 2
_cell_length_a 13.8703(3)
_cell_length_b 13.4644(3)
_cell_length_c 20.3086(4)
_cell_measurement_reflns_used 17697
_cell_measurement_temperature 99.9(4)
_cell_measurement_theta_max 75.5450
_cell_measurement_theta_min 3.9040
_cell_volume 3754.06(14)
_computing_cell_refinement 'CrysAlisPro 1.171.38.46 (Rigaku OD, 2015)'
_computing_data_collection 'CrysAlisPro 1.171.38.46 (Rigaku OD, 2015)'
_computing_data_reduction 'CrysAlisPro 1.171.38.46 (Rigaku OD, 2015)'
_computing_molecular_graphics 'Olex2 (Dolomanov et al., 2009)'
_computing_publication_material 'Olex2 (Dolomanov et al., 2009)'
_computing_structure_refinement 'ShelXL (Sheldrick, 2015)'
_computing_structure_solution 'ShelXT (Sheldrick, 2015)'
_diffrn_ambient_environment N~2~
_diffrn_ambient_temperature 99.9(4)
_diffrn_detector 'CCD plate'
_diffrn_detector_area_resol_mean 5.2940
_diffrn_detector_type AtlasS2
_diffrn_measured_fraction_theta_full 0.999
_diffrn_measured_fraction_theta_max 0.992
_diffrn_measurement_details
;
List of Runs (angles in degrees, time in seconds):

  # Type    Start    End  Width  t~exp~   \w     \q     \k     \f   Frames
#--------------------------------------------------------------------------
  1  \w    -66.00  30.00   1.00   12.00    --  -41.59  38.00  30.00   96
  2  \w    -93.00  -2.00   1.00   12.00    --  -41.59 125.00  30.00   91
  3  \w    -92.00  -6.00   1.00   12.00    --  -41.59 125.00 120.00   86
  4  \w   -107.00 -17.00   1.00   12.00    --  -41.59 -38.00-150.00   90
  5  \w     42.00  88.00   1.00   30.00    --  112.00-111.00  60.00   46
  6  \w     39.00 113.00   1.00   30.00    --  112.00-111.00 -30.00   74
  7  \w     75.00 144.00   1.00   30.00    --  112.00 -77.00 150.00   69
  8  \w     81.00 112.00   1.00   30.00    --  112.00-111.00-180.00   31
  9  \w    101.00 178.00   1.00   30.00    --  112.00 111.00  90.00   77
 10  \w     85.00 174.00   1.00   30.00    --  112.00  61.00-120.00   89
 11  \w     38.00 110.00   1.00   30.00    --  112.00-111.00  30.00   72
 12  \w     37.00  73.00   1.00   30.00    --  112.00-111.00-120.00   36
 13  \w     87.00 113.00   1.00   30.00    --  112.00-111.00-120.00   26
 14  \w     45.00 137.00   1.00   30.00    --  112.00 -61.00  60.00   92
 15  \w    127.00 178.00   1.00   30.00    --  112.00  45.00 150.00   51
 16  \w     90.00 116.00   1.00   30.00    --  112.00  45.00 150.00   26
 17  \w     86.00 175.00   1.00   30.00    --  112.00  45.00-180.00   89
 18  \w     37.00 113.00   1.00   30.00    --  112.00-111.00  90.00   76
 19  \w     84.00 162.00   1.00   30.00    --  112.00  61.00 -90.00   78
 20  \w     85.00 176.00   1.00   30.00    --  112.00  61.00-150.00   91
;
_diffrn_measurement_device 'four-circle diffractometer'
_diffrn_measurement_device_type 'SuperNova, Dual, Cu at zero, AtlasS2'
_diffrn_measurement_method '\w scans'
_diffrn_orient_matrix_type 'CrysAlisPro convention (1999,Acta A55,543-557)'
_diffrn_orient_matrix_UB_11 0.0956926000
_diffrn_orient_matrix_UB_12 0.0561933000
_diffrn_orient_matrix_UB_13 -0.0039537000
_diffrn_orient_matrix_UB_21 0.0242219000
_diffrn_orient_matrix_UB_22 -0.0730047000
_diffrn_orient_matrix_UB_23 -0.0537316000
_diffrn_orient_matrix_UB_31 -0.0533602000
_diffrn_orient_matrix_UB_32 0.0677807000
_diffrn_orient_matrix_UB_33 -0.0545600000
_diffrn_radiation_monochromator mirror
_diffrn_radiation_probe x-ray
_diffrn_radiation_type CuK\a
_diffrn_radiation_wavelength 1.54184
_diffrn_reflns_av_R_equivalents 0.0575
_diffrn_reflns_av_unetI/netI 0.0407
_diffrn_reflns_Laue_measured_fraction_full 0.999
_diffrn_reflns_Laue_measured_fraction_max 0.992
_diffrn_reflns_limit_h_max 17
_diffrn_reflns_limit_h_min -17
_diffrn_reflns_limit_k_max 16
_diffrn_reflns_limit_k_min -15
_diffrn_reflns_limit_l_max 22
_diffrn_reflns_limit_l_min -25
_diffrn_reflns_number 29331
_diffrn_reflns_point_group_measured_fraction_full 0.999
_diffrn_reflns_point_group_measured_fraction_max 0.992
_diffrn_reflns_theta_full 67.684
_diffrn_reflns_theta_max 75.718
_diffrn_reflns_theta_min 3.219
_diffrn_source 'micro-focus sealed X-ray tube'
_diffrn_source_type 'SuperNova (Cu) X-ray Source'
_exptl_absorpt_coefficient_mu 2.925
_exptl_absorpt_correction_T_max 1.00000
_exptl_absorpt_correction_T_min 0.30004
_exptl_absorpt_correction_type multi-scan
_exptl_absorpt_process_details
;
CrysAlisPro 1.171.38.46 (Rigaku Oxford Diffraction, 2015)
Empirical absorption correction using spherical harmonics,
 implemented in SCALE3 ABSPACK scaling algorithm.
;
_exptl_crystal_colour 'light yellow'
_exptl_crystal_colour_modifier light
_exptl_crystal_colour_primary yellow
_exptl_crystal_density_diffrn 1.559
_exptl_crystal_description prism
_exptl_crystal_F_000 1744
_exptl_crystal_recrystallization_method 'Layering a concentrated dichloromethane solution with hexanes'
_exptl_crystal_size_max 0.477
_exptl_crystal_size_mid 0.239
_exptl_crystal_size_min 0.113
_refine_diff_density_max 1.372
_refine_diff_density_min -0.790
_refine_diff_density_rms 0.142
_refine_ls_extinction_method none
_refine_ls_goodness_of_fit_ref 1.038
_refine_ls_hydrogen_treatment mixed
_refine_ls_matrix_type full
_refine_ls_number_parameters 536
_refine_ls_number_reflns 7750
_refine_ls_number_restraints 0
_refine_ls_restrained_S_all 1.038
_refine_ls_R_factor_all 0.0752
_refine_ls_R_factor_gt 0.0724
_refine_ls_shift/su_max 0.000
_refine_ls_shift/su_mean 0.000
_refine_ls_structure_factor_coef Fsqd
_refine_ls_weighting_details 'w=1/[\s^2^(Fo^2^)+(0.1322P)^2^+9.9981P] where P=(Fo^2^+2Fc^2^)/3'
_refine_ls_weighting_scheme calc
_refine_ls_wR_factor_gt 0.2024
_refine_ls_wR_factor_ref 0.2083
_reflns_Friedel_coverage 0.000
_reflns_number_gt 7417
_reflns_number_total 7750
_reflns_threshold_expression 'I > 2\s(I)'
_cod_data_source_file d2dt00691j2.cif
_cod_data_source_block oepgfcpiers_piersabs
_cod_database_code 7709875
_shelx_shelxl_version_number 2017/1
_chemical_oxdiff_formula C68H30B4F40Fe1N4
_shelx_space_group_comment
;
The symmetry employed for this shelxl refinement is uniquely defined
by the following loop, which should always be used as a source of
symmetry information in preference to the above space-group names.
They are only intended as comments.
;
_shelx_estimated_absorpt_t_max 0.733
_shelx_estimated_absorpt_t_min 0.336
_reflns_odcompleteness_completeness 99.79
_reflns_odcompleteness_iscentric 1
_reflns_odcompleteness_theta 74.33
_olex2_refinement_description
;
1. Fixed Uiso
 At 1.2 times of:
  All C(H) groups
 At 1.5 times of:
  All C(H,H,H) groups
2.a Aromatic/amide H refined with riding coordinates:
 C1(H1), C32(H32), C33(H33), C31(H31), C34(H34)
2.b Idealised Me refined as rotating group:
 C5(H5A,H5B,H5C), C4(H4A,H4B,H4C), C3(H3A,H3B,H3C)
;
_olex2_exptl_crystal_mounting_method 'Coated in paratone oil an  mounted on a nylon loop'
_olex2_submission_special_instructions 'No special instructions were received'
_oxdiff_exptl_absorpt_empirical_details
;
Empirical correction (ABSPACK) includes:
- Absorption correction using spherical harmonics
- Frame scaling
- Detector area scaling
;
_oxdiff_exptl_absorpt_empirical_full_max 2.143
_oxdiff_exptl_absorpt_empirical_full_min 0.507

loop_
_space_group_symop_operation_xyz
'x, y, z'
'-x, y+1/2, -z+1/2'
'-x, -y, -z'
'x, -y-1/2, z-1/2'

loop_
_atom_site_label
_atom_site_type_symbol
_atom_site_fract_x
_atom_site_fract_y
_atom_site_fract_z
_atom_site_U_iso_or_equiv
_atom_site_adp_type
_atom_site_occupancy
_atom_site_site_symmetry_order
_atom_site_calc_flag
_atom_site_refinement_flags_posn
_atom_site_refinement_flags_adp
_atom_site_refinement_flags_occupancy
_atom_site_disorder_assembly
_atom_site_disorder_group
Fe1 Fe 1.000000 1.000000 0.500000 0.00878(17) Uani 1 2 d S T P . .
F16 F 0.79329(14) 0.53686(14) 0.35660(9) 0.0164(4) Uani 1 1 d . . . . .
F5 F 0.59402(13) 0.60832(14) 0.32083(9) 0.0180(4) Uani 1 1 d . . . . .
F1 F 0.77416(14) 0.83645(15) 0.20904(9) 0.0190(4) Uani 1 1 d . . . . .
F10 F 0.68167(14) 0.86962(16) 0.46687(9) 0.0198(4) Uani 1 1 d . . . . .
F15 F 1.01657(14) 0.66279(14) 0.46590(10) 0.0188(4) Uani 1 1 d . . . . .
F6 F 0.46835(13) 0.76015(16) 0.27747(9) 0.0199(4) Uani 1 1 d . . . . .
F20 F 0.96675(14) 0.82199(14) 0.30291(9) 0.0185(4) Uani 1 1 d . . . . .
F17 F 0.86650(16) 0.43519(15) 0.26185(10) 0.0237(4) Uani 1 1 d . . . . .
F14 F 1.04261(16) 0.56036(17) 0.57938(10) 0.0273(5) Uani 1 1 d . . . . .
F18 F 0.99130(16) 0.52534(16) 0.18851(10) 0.0244(4) Uani 1 1 d . . . . .
F2 F 0.77774(17) 0.70681(17) 0.11238(10) 0.0261(5) Uani 1 1 d . . . . .
F11 F 0.67566(14) 0.65821(17) 0.46851(10) 0.0247(4) Uani 1 1 d . . . . .
F19 F 1.03865(16) 0.71921(16) 0.21008(10) 0.0238(4) Uani 1 1 d . . . . .
F4 F 0.60684(16) 0.47592(16) 0.22526(11) 0.0257(5) Uani 1 1 d . . . . .
F3 F 0.69774(17) 0.52312(17) 0.11923(11) 0.0276(5) Uani 1 1 d . . . . .
F7 F 0.31856(14) 0.78451(18) 0.34388(11) 0.0276(5) Uani 1 1 d . . . . .
F8 F 0.34595(15) 0.85568(19) 0.47064(11) 0.0296(5) Uani 1 1 d . . . . .
F9 F 0.52879(16) 0.89761(17) 0.53118(10) 0.0269(5) Uani 1 1 d . . . . .
F13 F 0.8868(2) 0.50085(19) 0.63702(12) 0.0383(7) Uani 1 1 d . . . . .
F12 F 0.70329(19) 0.5506(2) 0.57958(12) 0.0397(6) Uani 1 1 d . . . . .
N1 N 0.73379(18) 0.90368(19) 0.33255(12) 0.0118(5) Uani 1 1 d . . . . .
N2 N 0.86449(17) 0.84651(19) 0.40877(12) 0.0108(5) Uani 1 1 d . . . . .
C1 C 0.8158(2) 0.9171(2) 0.37365(14) 0.0115(5) Uani 1 1 d . . . . .
H1 H 0.840804 0.981204 0.378035 0.014 Uiso 1 1 calc R . . . .
C30 C 0.9486(2) 0.8705(2) 0.45552(14) 0.0110(6) Uani 1 1 d . . . . .
C32 C 1.0497(2) 0.8768(2) 0.55507(15) 0.0142(6) Uani 1 1 d . . . . .
H32 H 1.072685 0.875060 0.600367 0.017 Uiso 1 1 calc R . . . .
C12 C 0.5832(2) 0.8122(2) 0.36919(15) 0.0126(6) Uani 1 1 d . . . . .
C33 C 1.1069(2) 0.8930(2) 0.50368(16) 0.0141(6) Uani 1 1 d . . . . .
H33 H 1.173630 0.904744 0.509573 0.017 Uiso 1 1 calc R . . . .
C13 C 0.4882(2) 0.7916(2) 0.34118(16) 0.0158(6) Uani 1 1 d . . . . .
C18 C 0.8449(2) 0.6701(2) 0.46358(14) 0.0131(6) Uani 1 1 d . . . . .
C31 C 0.9514(2) 0.8636(2) 0.52584(15) 0.0117(5) Uani 1 1 d . . . . .
H31 H 0.898581 0.852523 0.548386 0.014 Uiso 1 1 calc R . . . .
C17 C 0.5924(2) 0.8474(2) 0.43439(16) 0.0158(6) Uani 1 1 d . . . . .
C25 C 0.8561(2) 0.5841(2) 0.32241(15) 0.0129(6) Uani 1 1 d . . . . .
C6 C 0.6760(2) 0.7326(2) 0.26800(14) 0.0128(6) Uani 1 1 d . . . . .
C29 C 0.9412(2) 0.7261(2) 0.29666(14) 0.0131(6) Uani 1 1 d . . . . .
C23 C 0.9370(2) 0.6394(2) 0.49387(16) 0.0154(6) Uani 1 1 d . . . . .
C34 C 1.0453(2) 0.8885(2) 0.44168(15) 0.0122(6) Uani 1 1 d . . . . .
H34 H 1.064349 0.895900 0.399852 0.015 Uiso 1 1 calc R . . . .
C24 C 0.8795(2) 0.6828(2) 0.33685(14) 0.0119(6) Uani 1 1 d . . . . .
C7 C 0.7249(2) 0.7512(2) 0.21393(16) 0.0158(6) Uani 1 1 d . . . . .
C28 C 0.9797(2) 0.6736(2) 0.24755(15) 0.0157(6) Uani 1 1 d . . . . .
C22 C 0.9523(3) 0.5847(3) 0.55202(16) 0.0203(7) Uani 1 1 d . . . . .
C11 C 0.6362(2) 0.6380(2) 0.26843(15) 0.0151(6) Uani 1 1 d . . . . .
C16 C 0.5145(2) 0.8617(2) 0.46885(16) 0.0181(6) Uani 1 1 d . . . . .
C9 C 0.6885(2) 0.5914(3) 0.16600(16) 0.0200(7) Uani 1 1 d . . . . .
C26 C 0.8931(2) 0.5297(2) 0.27401(15) 0.0151(6) Uani 1 1 d . . . . .
C14 C 0.4087(2) 0.8044(3) 0.37434(17) 0.0188(6) Uani 1 1 d . . . . .
C19 C 0.7682(2) 0.6371(3) 0.49452(16) 0.0185(6) Uani 1 1 d . . . . .
C15 C 0.4220(2) 0.8407(3) 0.43857(18) 0.0201(7) Uani 1 1 d . . . . .
C8 C 0.7294(2) 0.6836(3) 0.16311(16) 0.0182(6) Uani 1 1 d . . . . .
C21 C 0.8734(3) 0.5546(3) 0.58112(17) 0.0251(7) Uani 1 1 d . . . . .
C10 C 0.6421(2) 0.5674(3) 0.21962(17) 0.0182(6) Uani 1 1 d . . . . .
C5 C 0.6089(2) 0.9666(3) 0.24129(16) 0.0184(6) Uani 1 1 d . . . . .
H5A H 0.640786 0.940147 0.206160 0.028 Uiso 1 1 calc GR . . . .
H5B H 0.571327 1.023848 0.225373 0.028 Uiso 1 1 calc GR . . . .
H5C H 0.566618 0.917131 0.255619 0.028 Uiso 1 1 calc GR . . . .
C2 C 0.6852(2) 0.9965(2) 0.29966(17) 0.0150(6) Uani 1 1 d . . . . .
C27 C 0.9552(2) 0.5754(2) 0.23617(15) 0.0164(6) Uani 1 1 d . . . . .
C20 C 0.7803(3) 0.5799(3) 0.55180(18) 0.0252(7) Uani 1 1 d . . . . .
C4 C 0.7615(3) 1.0612(3) 0.27222(18) 0.0214(7) Uani 1 1 d . . . . .
H4A H 0.803291 1.091298 0.308492 0.032 Uiso 1 1 calc GR . . . .
H4B H 0.729193 1.112118 0.244196 0.032 Uiso 1 1 calc GR . . . .
H4C H 0.799597 1.020674 0.246813 0.032 Uiso 1 1 calc GR . . . .
C3 C 0.6374(3) 1.0556(3) 0.35055(17) 0.0219(7) Uani 1 1 d . . . . .
H3A H 0.586132 1.016836 0.364880 0.033 Uiso 1 1 calc GR . . . .
H3B H 0.610861 1.116107 0.330577 0.033 Uiso 1 1 calc GR . . . .
H3C H 0.685205 1.070941 0.388171 0.033 Uiso 1 1 calc GR . . . .
B1 B 0.6796(2) 0.8038(3) 0.33245(16) 0.0123(6) Uani 1 1 d . . . . .
B2 B 0.8354(2) 0.7377(3) 0.39665(16) 0.0123(6) Uani 1 1 d . . . . .
H1A H 0.737(3) 0.752(3) 0.3765(17) 0.003(8) Uiso 1 1 d . . . . .

loop_
_atom_site_aniso_label
_atom_site_aniso_U_11
_atom_site_aniso_U_22
_atom_site_aniso_U_33
_atom_site_aniso_U_23
_atom_site_aniso_U_13
_atom_site_aniso_U_12
Fe1 0.0087(3) 0.0107(3) 0.0065(3) -0.0008(2) -0.0005(2) 0.0002(2)
F16 0.0192(9) 0.0159(9) 0.0145(9) 0.0007(7) 0.0039(7) -0.0025(7)
F5 0.0160(9) 0.0200(9) 0.0188(9) -0.0016(7) 0.0050(7) -0.0045(7)
F1 0.0206(9) 0.0213(9) 0.0162(9) 0.0006(7) 0.0061(7) -0.0028(7)
F10 0.0147(9) 0.0303(11) 0.0138(9) -0.0053(8) -0.0002(7) -0.0018(8)
F15 0.0167(9) 0.0178(9) 0.0212(9) 0.0026(7) 0.0004(7) 0.0033(7)
F6 0.0132(9) 0.0289(10) 0.0162(9) -0.0035(8) -0.0028(7) -0.0004(7)
F20 0.0242(10) 0.0163(9) 0.0158(9) -0.0043(7) 0.0059(7) -0.0058(7)
F17 0.0336(11) 0.0141(9) 0.0240(10) -0.0060(8) 0.0059(8) -0.0034(8)
F14 0.0272(11) 0.0301(11) 0.0217(10) 0.0063(8) -0.0068(8) 0.0107(9)
F18 0.0335(12) 0.0228(10) 0.0195(10) -0.0083(8) 0.0127(9) 0.0017(9)
F2 0.0347(12) 0.0322(11) 0.0139(9) -0.0018(8) 0.0118(8) 0.0014(9)
F11 0.0150(9) 0.0351(12) 0.0243(10) 0.0120(9) 0.0044(8) 0.0015(8)
F19 0.0288(11) 0.0255(10) 0.0201(10) -0.0038(8) 0.0135(8) -0.0070(8)
F4 0.0237(11) 0.0218(10) 0.0322(12) -0.0102(9) 0.0058(9) -0.0089(9)
F3 0.0363(12) 0.0280(11) 0.0186(10) -0.0139(9) 0.0038(9) -0.0012(9)
F7 0.0085(9) 0.0402(12) 0.0332(12) 0.0029(10) 0.0003(8) -0.0020(8)
F8 0.0177(10) 0.0424(13) 0.0323(12) 0.0075(10) 0.0155(9) 0.0079(9)
F9 0.0319(11) 0.0345(12) 0.0160(10) -0.0031(8) 0.0098(8) 0.0054(9)
F13 0.0517(16) 0.0470(16) 0.0171(11) 0.0193(9) 0.0082(11) 0.0162(11)
F12 0.0357(13) 0.0569(17) 0.0304(12) 0.0236(12) 0.0178(10) 0.0069(12)
N1 0.0089(11) 0.0159(12) 0.0091(11) 0.0009(9) -0.0036(9) 0.0006(9)
N2 0.0089(11) 0.0141(12) 0.0087(11) -0.0019(9) -0.0013(9) 0.0003(9)
C1 0.0117(13) 0.0149(13) 0.0075(13) -0.0011(10) 0.0001(10) 0.0003(11)
C30 0.0112(13) 0.0090(13) 0.0111(13) -0.0039(10) -0.0038(11) 0.0007(10)
C32 0.0211(15) 0.0097(13) 0.0095(13) 0.0033(10) -0.0060(11) 0.0030(11)
C12 0.0077(13) 0.0159(14) 0.0137(14) 0.0026(11) -0.0004(10) 0.0005(11)
C33 0.0063(13) 0.0154(14) 0.0184(15) -0.0029(11) -0.0058(11) 0.0042(10)
C13 0.0119(14) 0.0175(14) 0.0172(15) 0.0023(12) -0.0004(11) 0.0017(11)
C18 0.0180(15) 0.0134(13) 0.0075(13) -0.0017(10) 0.0009(11) 0.0011(11)
C31 0.0103(13) 0.0118(13) 0.0124(14) 0.0007(10) 0.0004(10) -0.0009(10)
C17 0.0111(14) 0.0191(15) 0.0169(15) 0.0014(12) 0.0006(11) 0.0015(11)
C25 0.0097(13) 0.0177(14) 0.0104(13) 0.0018(11) -0.0016(10) 0.0010(11)
C6 0.0098(13) 0.0198(15) 0.0074(13) -0.0010(11) -0.0037(10) 0.0016(11)
C29 0.0149(14) 0.0150(14) 0.0090(13) -0.0010(11) 0.0008(11) -0.0008(11)
C23 0.0173(15) 0.0132(14) 0.0145(14) -0.0025(11) -0.0021(11) 0.0015(11)
C34 0.0119(13) 0.0130(13) 0.0118(14) -0.0020(10) 0.0016(11) 0.0029(10)
C24 0.0088(13) 0.0177(14) 0.0078(13) 0.0004(11) -0.0036(10) 0.0034(11)
C7 0.0140(14) 0.0191(15) 0.0133(14) 0.0009(12) -0.0014(11) -0.0003(11)
C28 0.0154(14) 0.0216(15) 0.0101(14) -0.0015(12) 0.0015(11) -0.0013(12)
C22 0.0230(17) 0.0208(16) 0.0149(15) -0.0010(12) -0.0053(12) 0.0091(13)
C11 0.0116(13) 0.0225(16) 0.0106(14) -0.0001(12) -0.0005(11) 0.0006(12)
C16 0.0210(16) 0.0188(15) 0.0154(15) 0.0032(12) 0.0057(12) 0.0029(12)
C9 0.0199(16) 0.0250(17) 0.0137(15) -0.0091(13) -0.0019(12) 0.0019(13)
C26 0.0190(15) 0.0128(14) 0.0124(14) -0.0034(11) -0.0012(12) -0.0006(12)
C14 0.0089(14) 0.0233(16) 0.0236(16) 0.0075(13) 0.0002(12) 0.0018(12)
C19 0.0169(15) 0.0213(16) 0.0171(15) 0.0011(12) 0.0016(12) 0.0042(12)
C15 0.0136(15) 0.0234(16) 0.0246(17) 0.0064(13) 0.0076(12) 0.0051(12)
C8 0.0152(14) 0.0283(17) 0.0113(14) -0.0014(12) 0.0025(11) 0.0030(12)
C21 0.034(2) 0.0255(17) 0.0147(16) 0.0045(13) 0.0007(14) 0.0094(15)
C10 0.0140(14) 0.0196(16) 0.0196(16) -0.0058(12) -0.0021(12) -0.0029(12)
C5 0.0147(15) 0.0251(17) 0.0140(15) 0.0055(13) -0.0031(11) 0.0022(13)
C2 0.0139(15) 0.0158(15) 0.0141(15) 0.0031(11) -0.0024(12) 0.0019(11)
C27 0.0166(15) 0.0225(16) 0.0104(14) -0.0046(12) 0.0026(11) 0.0043(12)
C20 0.0294(19) 0.0310(19) 0.0170(16) 0.0078(14) 0.0090(14) 0.0049(15)
C4 0.0201(16) 0.0195(16) 0.0230(17) 0.0080(13) -0.0018(13) -0.0008(13)
C3 0.0226(17) 0.0206(16) 0.0207(16) 0.0013(13) -0.0030(13) 0.0084(13)
B1 0.0118(15) 0.0174(16) 0.0069(14) 0.0000(12) -0.0020(11) -0.0006(12)
B2 0.0119(15) 0.0148(16) 0.0093(15) -0.0015(12) -0.0015(12) -0.0009(12)

loop_
_atom_type_symbol
_atom_type_description
_atom_type_scat_dispersion_real
_atom_type_scat_dispersion_imag
_atom_type_scat_source
C C 0.0181 0.0091 'International Tables Vol C Tables 4.2.6.8 and 6.1.1.4'
H H 0.0000 0.0000 'International Tables Vol C Tables 4.2.6.8 and 6.1.1.4'
B B 0.0090 0.0039 'International Tables Vol C Tables 4.2.6.8 and 6.1.1.4'
F F 0.0727 0.0534 'International Tables Vol C Tables 4.2.6.8 and 6.1.1.4'
Fe Fe -1.1336 3.1974 'International Tables Vol C Tables 4.2.6.8 and 6.1.1.4'
N N 0.0311 0.0180 'International Tables Vol C Tables 4.2.6.8 and 6.1.1.4'

loop_
_geom_angle_atom_site_label_1
_geom_angle_atom_site_label_2
_geom_angle_atom_site_label_3
_geom_angle
_geom_angle_site_symmetry_1
_geom_angle_site_symmetry_3
_geom_angle_publ_flag
C30 Fe1 C30 180.0(2) 3_776 . ?
C30 Fe1 C32 112.19(12) 3_776 . ?
C30 Fe1 C32 67.81(12) . . ?
C30 Fe1 C32 112.19(12) . 3_776 ?
C30 Fe1 C32 67.81(12) 3_776 3_776 ?
C30 Fe1 C33 67.91(11) 3_776 3_776 ?
C30 Fe1 C33 112.09(11) . 3_776 ?
C30 Fe1 C33 67.91(11) . . ?
C30 Fe1 C33 112.09(12) 3_776 . ?
C30 Fe1 C31 40.75(12) . . ?
C30 Fe1 C31 139.25(12) . 3_776 ?
C30 Fe1 C31 139.25(12) 3_776 . ?
C30 Fe1 C31 40.75(12) 3_776 3_776 ?
C30 Fe1 C34 40.75(12) 3_776 3_776 ?
C30 Fe1 C34 139.25(12) 3_776 . ?
C30 Fe1 C34 40.75(12) . . ?
C30 Fe1 C34 139.25(12) . 3_776 ?
C32 Fe1 C32 180.00(14) 3_776 . ?
C32 Fe1 C34 67.72(12) 3_776 3_776 ?
C32 Fe1 C34 67.72(12) . . ?
C32 Fe1 C34 112.28(12) . 3_776 ?
C32 Fe1 C34 112.28(12) 3_776 . ?
C33 Fe1 C32 139.87(13) 3_776 . ?
C33 Fe1 C32 40.13(13) . . ?
C33 Fe1 C32 40.13(13) 3_776 3_776 ?
C33 Fe1 C32 139.87(13) . 3_776 ?
C33 Fe1 C33 180.00(17) . 3_776 ?
C33 Fe1 C34 139.79(11) . 3_776 ?
C33 Fe1 C34 139.79(11) 3_776 . ?
C33 Fe1 C34 40.21(11) . . ?
C33 Fe1 C34 40.21(11) 3_776 3_776 ?
C31 Fe1 C32 139.67(12) . 3_776 ?
C31 Fe1 C32 40.33(12) . . ?
C31 Fe1 C32 139.67(12) 3_776 . ?
C31 Fe1 C32 40.33(12) 3_776 3_776 ?
C31 Fe1 C33 111.99(12) . 3_776 ?
C31 Fe1 C33 68.01(12) . . ?
C31 Fe1 C33 111.99(12) 3_776 . ?
C31 Fe1 C33 68.01(12) 3_776 3_776 ?
C31 Fe1 C31 180.0 3_776 . ?
C31 Fe1 C34 68.51(12) . . ?
C31 Fe1 C34 111.49(12) . 3_776 ?
C31 Fe1 C34 111.49(12) 3_776 . ?
C31 Fe1 C34 68.51(12) 3_776 3_776 ?
C34 Fe1 C34 180.00(11) 3_776 . ?
C1 N1 C2 116.7(3) . . ?
C1 N1 B1 119.7(2) . . ?
C2 N1 B1 121.9(2) . . ?
C1 N2 C30 120.3(3) . . ?
C1 N2 B2 120.1(2) . . ?
C30 N2 B2 119.6(2) . . ?
N1 C1 H1 117.6 . . ?
N2 C1 N1 124.9(3) . . ?
N2 C1 H1 117.6 . . ?
N2 C30 Fe1 133.2(2) . . ?
C31 C30 Fe1 69.80(16) . . ?
C31 C30 N2 123.6(3) . . ?
C31 C30 C34 108.3(2) . . ?
C34 C30 Fe1 70.35(16) . . ?
C34 C30 N2 127.3(3) . . ?
Fe1 C32 H32 126.7 . . ?
C33 C32 Fe1 69.82(17) . . ?
C33 C32 H32 125.8 . . ?
C33 C32 C31 108.5(3) . . ?
C31 C32 Fe1 69.32(16) . . ?
C31 C32 H32 125.8 . . ?
C13 C12 C17 114.3(3) . . ?
C13 C12 B1 126.4(3) . . ?
C17 C12 B1 119.3(3) . . ?
Fe1 C33 H33 125.8 . . ?
C32 C33 Fe1 70.06(17) . . ?
C32 C33 H33 125.7 . . ?
C32 C33 C34 108.6(3) . . ?
C34 C33 Fe1 70.06(16) . . ?
C34 C33 H33 125.7 . . ?
F6 C13 C12 120.5(3) . . ?
F6 C13 C14 115.9(3) . . ?
C14 C13 C12 123.5(3) . . ?
C23 C18 B2 119.5(3) . . ?
C19 C18 C23 114.7(3) . . ?
C19 C18 B2 125.7(3) . . ?
Fe1 C31 H31 125.5 . . ?
C30 C31 Fe1 69.45(16) . . ?
C30 C31 H31 126.3 . . ?
C32 C31 Fe1 70.34(17) . . ?
C32 C31 C30 107.4(3) . . ?
C32 C31 H31 126.3 . . ?
F10 C17 C12 119.5(3) . . ?
F10 C17 C16 116.8(3) . . ?
C16 C17 C12 123.7(3) . . ?
F16 C25 C24 119.4(3) . . ?
F16 C25 C26 116.6(3) . . ?
C26 C25 C24 124.0(3) . . ?
C7 C6 B1 124.7(3) . . ?
C11 C6 C7 114.1(3) . . ?
C11 C6 B1 120.3(3) . . ?
F20 C29 C24 121.6(3) . . ?
F20 C29 C28 115.8(3) . . ?
C28 C29 C24 122.6(3) . . ?
F15 C23 C18 119.8(3) . . ?
F15 C23 C22 116.7(3) . . ?
C22 C23 C18 123.5(3) . . ?
Fe1 C34 H34 126.5 . . ?
C30 C34 Fe1 68.90(16) . . ?
C30 C34 H34 126.4 . . ?
C33 C34 Fe1 69.72(17) . . ?
C33 C34 C30 107.2(3) . . ?
C33 C34 H34 126.4 . . ?
C25 C24 C29 114.9(3) . . ?
C25 C24 B2 119.7(3) . . ?
C29 C24 B2 125.4(3) . . ?
F1 C7 C6 121.4(3) . . ?
F1 C7 C8 115.4(3) . . ?
C8 C7 C6 123.3(3) . . ?
F19 C28 C29 120.1(3) . . ?
F19 C28 C27 120.0(3) . . ?
C27 C28 C29 119.8(3) . . ?
F14 C22 C23 120.4(3) . . ?
F14 C22 C21 120.3(3) . . ?
C21 C22 C23 119.3(3) . . ?
F5 C11 C6 119.7(3) . . ?
F5 C11 C10 116.1(3) . . ?
C10 C11 C6 124.1(3) . . ?
F9 C16 C17 120.4(3) . . ?
F9 C16 C15 120.0(3) . . ?
C15 C16 C17 119.6(3) . . ?
F3 C9 C8 120.6(3) . . ?
F3 C9 C10 120.1(3) . . ?
C8 C9 C10 119.2(3) . . ?
F17 C26 C25 121.0(3) . . ?
F17 C26 C27 120.0(3) . . ?
C27 C26 C25 119.0(3) . . ?
F7 C14 C13 120.4(3) . . ?
F7 C14 C15 119.8(3) . . ?
C15 C14 C13 119.7(3) . . ?
F11 C19 C18 120.4(3) . . ?
F11 C19 C20 116.2(3) . . ?
C18 C19 C20 123.4(3) . . ?
F8 C15 C16 120.3(3) . . ?
F8 C15 C14 120.5(3) . . ?
C16 C15 C14 119.2(3) . . ?
F2 C8 C7 119.9(3) . . ?
F2 C8 C9 119.9(3) . . ?
C9 C8 C7 120.1(3) . . ?
F13 C21 C22 120.1(3) . . ?
F13 C21 C20 120.4(4) . . ?
C22 C21 C20 119.5(3) . . ?
F4 C10 C11 120.8(3) . . ?
F4 C10 C9 120.1(3) . . ?
C9 C10 C11 119.1(3) . . ?
H5A C5 H5B 109.5 . . ?
H5A C5 H5C 109.5 . . ?
H5B C5 H5C 109.5 . . ?
C2 C5 H5A 109.5 . . ?
C2 C5 H5B 109.5 . . ?
C2 C5 H5C 109.5 . . ?
N1 C2 C4 109.8(3) . . ?
N1 C2 C3 109.7(3) . . ?
C5 C2 N1 109.8(2) . . ?
C5 C2 C4 107.7(3) . . ?
C5 C2 C3 110.1(3) . . ?
C3 C2 C4 109.7(3) . . ?
F18 C27 C28 119.8(3) . . ?
F18 C27 C26 120.5(3) . . ?
C28 C27 C26 119.7(3) . . ?
F12 C20 C19 120.7(3) . . ?
F12 C20 C21 119.8(3) . . ?
C19 C20 C21 119.5(3) . . ?
C2 C4 H4A 109.5 . . ?
C2 C4 H4B 109.5 . . ?
C2 C4 H4C 109.5 . . ?
H4A C4 H4B 109.5 . . ?
H4A C4 H4C 109.5 . . ?
H4B C4 H4C 109.5 . . ?
C2 C3 H3A 109.5 . . ?
C2 C3 H3B 109.5 . . ?
C2 C3 H3C 109.5 . . ?
H3A C3 H3B 109.5 . . ?
H3A C3 H3C 109.5 . . ?
H3B C3 H3C 109.5 . . ?
N1 B1 C12 111.8(3) . . ?
N1 B1 C6 118.5(3) . . ?
N1 B1 H1A 102.7(16) . . ?
C12 B1 H1A 100.4(16) . . ?
C6 B1 C12 118.7(3) . . ?
C6 B1 H1A 100.4(16) . . ?
N2 B2 C18 114.4(2) . . ?
N2 B2 C24 116.1(3) . . ?
N2 B2 H1A 98.3(15) . . ?
C18 B2 H1A 106.3(15) . . ?
C24 B2 C18 112.3(3) . . ?
C24 B2 H1A 107.7(15) . . ?

loop_
_geom_bond_atom_site_label_1
_geom_bond_atom_site_label_2
_geom_bond_distance
_geom_bond_site_symmetry_2
_geom_bond_publ_flag
Fe1 C30 2.045(3) 3_776 ?
Fe1 C30 2.045(3) . ?
Fe1 C32 2.064(3) 3_776 ?
Fe1 C32 2.064(3) . ?
Fe1 C33 2.060(3) . ?
Fe1 C33 2.060(3) 3_776 ?
Fe1 C31 2.050(3) . ?
Fe1 C31 2.050(3) 3_776 ?
Fe1 C34 2.065(3) 3_776 ?
Fe1 C34 2.065(3) . ?
F16 C25 1.349(4) . ?
F5 C11 1.346(4) . ?
F1 C7 1.347(4) . ?
F10 C17 1.350(4) . ?
F15 C23 1.348(4) . ?
F6 C13 1.352(4) . ?
F20 C29 1.340(4) . ?
F17 C26 1.337(4) . ?
F14 C22 1.337(4) . ?
F18 C27 1.334(4) . ?
F2 C8 1.344(4) . ?
F11 C19 1.346(4) . ?
F19 C28 1.342(4) . ?
F4 C10 1.337(4) . ?
F3 C9 1.341(4) . ?
F7 C14 1.340(4) . ?
F8 C15 1.332(4) . ?
F9 C16 1.343(4) . ?
F13 C21 1.337(4) . ?
F12 C20 1.337(4) . ?
N1 C1 1.324(4) . ?
N1 C2 1.528(4) . ?
N1 B1 1.541(4) . ?
N2 C1 1.316(4) . ?
N2 C30 1.432(4) . ?
N2 B2 1.530(4) . ?
C1 H1 0.9300 . ?
C30 C31 1.426(4) . ?
C30 C34 1.431(4) . ?
C32 H32 0.9300 . ?
C32 C33 1.415(5) . ?
C32 C31 1.418(4) . ?
C12 C13 1.387(4) . ?
C12 C17 1.395(4) . ?
C12 B1 1.626(4) . ?
C33 H33 0.9300 . ?
C33 C34 1.418(4) . ?
C13 C14 1.383(5) . ?
C18 C23 1.399(4) . ?
C18 C19 1.384(5) . ?
C18 B2 1.625(4) . ?
C31 H31 0.9300 . ?
C17 C16 1.383(4) . ?
C25 C24 1.389(4) . ?
C25 C26 1.382(4) . ?
C6 C7 1.393(4) . ?
C6 C11 1.389(5) . ?
C6 B1 1.617(4) . ?
C29 C24 1.393(4) . ?
C29 C28 1.390(4) . ?
C23 C22 1.382(5) . ?
C34 H34 0.9300 . ?
C24 B2 1.614(4) . ?
C7 C8 1.384(5) . ?
C28 C27 1.377(5) . ?
C22 C21 1.377(5) . ?
C11 C10 1.384(5) . ?
C16 C15 1.371(5) . ?
C9 C8 1.370(5) . ?
C9 C10 1.379(5) . ?
C26 C27 1.378(5) . ?
C14 C15 1.380(5) . ?
C19 C20 1.385(5) . ?
C21 C20 1.386(5) . ?
C5 H5A 0.9600 . ?
C5 H5B 0.9600 . ?
C5 H5C 0.9600 . ?
C5 C2 1.526(4) . ?
C2 C4 1.535(5) . ?
C2 C3 1.528(5) . ?
C4 H4A 0.9600 . ?
C4 H4B 0.9600 . ?
C4 H4C 0.9600 . ?
C3 H3A 0.9600 . ?
C3 H3B 0.9600 . ?
C3 H3C 0.9600 . ?
B1 H1A 1.31(4) . ?
B2 H1A 1.39(3) . ?

loop_
_smtbx_masks_void_nr
_smtbx_masks_void_average_x
_smtbx_masks_void_average_y
_smtbx_masks_void_average_z
_smtbx_masks_void_volume
_smtbx_masks_void_count_electrons
_smtbx_masks_void_content
1 0.500 0.500 0.500 361.7 70.6 ?
2 0.500 1.000 1.000 361.7 70.6 ?
